data_4089155
loop_
_publ_author_name
'Mikus, Malte S.'
'Torker, Sebastian'
'Xu, Chaofan'
'Li, Bo'
'Hoveyda, Amir H.'

_publ_section_title
;
 Pentacoordinate Ruthenium(II) Catecholthiolate and Mercaptophenolate
 Catalysts for Olefin Metathesis: Anionic Ligand Exchange and Ease of
 Initiation
;
_journal_issue 22
_journal_name_full Organometallics
_journal_page_first 3878
_journal_paper_doi 10.1021/acs.organomet.6b00773
_journal_volume 35
_journal_year 2016
_chemical_formula_moiety 'C36 H37 N3 O4 Ru S2'
_chemical_formula_sum 'C36 H37 N3 O4 Ru S2'
_chemical_formula_weight 740.87
_chemical_name_systematic
;
 Ru-4m
;
_space_group_crystal_system monoclinic
_space_group_IT_number 14
_space_group_name_Hall '-P 2yn'
_space_group_name_H-M_alt 'P 1 21/n 1'
_atom_sites_solution_hydrogens difmap
_atom_sites_solution_primary direct
_atom_sites_solution_secondary difmap
_audit_creation_method SHELXL-2013
_cell_angle_alpha 90
_cell_angle_beta 105.997(3)
_cell_angle_gamma 90
_cell_formula_units_Z 4
_cell_length_a 12.3881(7)
_cell_length_b 19.3113(12)
_cell_length_c 14.3511(8)
_cell_measurement_reflns_used 9943
_cell_measurement_temperature 100(2)
_cell_measurement_theta_max 28.39
_cell_measurement_theta_min 2.55
_cell_volume 3300.3(3)
_computing_cell_refinement 'SAINT (Bruker, 2013)'
_computing_data_collection 'APEX2 (Bruker, 2013)'
_computing_data_reduction 'SAINT (Bruker, 2013)'
_computing_molecular_graphics 'Bruker SHELXTL'
_computing_publication_material 'Bruker SHELXTL'
_computing_structure_refinement 'SHELXL-2013 (Sheldrick, 2013)'
_computing_structure_solution 'SHELXL-2013 (Sheldrick, 2013)'
_diffrn_ambient_temperature 100(2)
_diffrn_measured_fraction_theta_full 1.000
_diffrn_measured_fraction_theta_max 0.998
_diffrn_measurement_device_type 'Bruker Kappa DUO CCD diffractometer'
_diffrn_measurement_method '\f and \w scans'
_diffrn_radiation_type MoK\a
_diffrn_radiation_wavelength 0.71073
_diffrn_reflns_av_R_equivalents 0.0353
_diffrn_reflns_av_unetI/netI 0.0232
_diffrn_reflns_Laue_measured_fraction_full 1.000
_diffrn_reflns_Laue_measured_fraction_max 0.998
_diffrn_reflns_limit_h_max 16
_diffrn_reflns_limit_h_min -16
_diffrn_reflns_limit_k_max 25
_diffrn_reflns_limit_k_min -25
_diffrn_reflns_limit_l_max 19
_diffrn_reflns_limit_l_min -19
_diffrn_reflns_number 58584
_diffrn_reflns_point_group_measured_fraction_full 1.000
_diffrn_reflns_point_group_measured_fraction_max 0.998
_diffrn_reflns_theta_full 25.242
_diffrn_reflns_theta_max 28.408
_diffrn_reflns_theta_min 1.814
_diffrn_source 'fine-focus sealed tube'
_exptl_absorpt_coefficient_mu 0.646
_exptl_absorpt_correction_T_max 0.7457
_exptl_absorpt_correction_T_min 0.6885
_exptl_absorpt_correction_type multi-scan
_exptl_absorpt_process_details
;
Sheldrick, G.M. (2013). SADABS. Bruker AXS Inc. Madison, WI USA.
;
_exptl_crystal_colour dark-red
_exptl_crystal_density_diffrn 1.491
_exptl_crystal_density_meas ?
_exptl_crystal_density_method none
_exptl_crystal_description cube
_exptl_crystal_F_000 1528
_exptl_crystal_size_max 0.310
_exptl_crystal_size_mid 0.200
_exptl_crystal_size_min 0.110
_refine_diff_density_max 0.708
_refine_diff_density_min -0.273
_refine_diff_density_rms 0.070
_refine_ls_extinction_coef na
_refine_ls_extinction_method none
_refine_ls_goodness_of_fit_ref 1.040
_refine_ls_hydrogen_treatment mixed
_refine_ls_matrix_type full
_refine_ls_number_parameters 425
_refine_ls_number_reflns 8280
_refine_ls_number_restraints 1
_refine_ls_restrained_S_all 1.040
_refine_ls_R_factor_all 0.0318
_refine_ls_R_factor_gt 0.0245
_refine_ls_shift/su_max 0.001
_refine_ls_shift/su_mean 0.000
_refine_ls_structure_factor_coef Fsqd
_refine_ls_weighting_details 'w=1/[\s^2^(Fo^2^)+(0.0316P)^2^+1.9305P] where P=(Fo^2^+2Fc^2^)/3'
_refine_ls_weighting_scheme calc
_refine_ls_wR_factor_gt 0.0600
_refine_ls_wR_factor_ref 0.0641
_reflns_Friedel_coverage 0.000
_reflns_number_gt 7178
_reflns_number_total 8280
_reflns_threshold_expression 'I > 2\s(I)'
_cod_data_source_file om6b00773_si_001.cif
_cod_data_source_block C36H37N3O4RuS2
_cod_depositor_comments
;
The following automatic conversions were performed:

data item '_exptl_crystal_density_meas' value 'not measured' was
changed to '?' -- the value is perceived as not measured.

Automatic conversion script
Id: cif_fix_values 6909 2019-04-08 15:41:33Z antanas 
;
_cod_original_sg_symbol_H-M 'P 21/n'
_cod_database_code 4089155
_shelx_space_group_comment
;
The symmetry employed for this shelxl refinement is uniquely defined
by the following loop, which should always be used as a source of
symmetry information in preference to the above space-group names.
They are only intended as comments.
;
_shelx_estimated_absorpt_t_min 0.825
_shelx_estimated_absorpt_t_max 0.932
_shelxl_version_number 2013-4

loop_
_space_group_symop_operation_xyz
'x, y, z'
'-x+1/2, y+1/2, -z+1/2'
'-x, -y, -z'
'x-1/2, -y-1/2, z-1/2'

loop_
_atom_site_label
_atom_site_type_symbol
_atom_site_fract_x
_atom_site_fract_y
_atom_site_fract_z
_atom_site_U_iso_or_equiv
_atom_site_adp_type
_atom_site_occupancy
_atom_site_site_symmetry_order
_atom_site_calc_flag
_atom_site_refinement_flags_posn
_atom_site_refinement_flags_adp
Ru1 Ru 0.48157(2) 0.81272(2) 0.06102(2) 0.00962(4) Uani 1 1 d . .
S1 S 0.37120(3) 0.89929(2) -0.01998(3) 0.01313(8) Uani 1 1 d . .
S2 S 0.33091(3) 0.77567(2) 0.11238(3) 0.01316(8) Uani 1 1 d . .
O1 O 0.46884(11) 0.54617(7) -0.25646(10) 0.0282(3) Uani 1 1 d . .
O2 O 0.63809(12) 0.54216(7) -0.27097(10) 0.0291(3) Uani 1 1 d . .
O3 O 0.71162(10) 0.87269(6) -0.09980(9) 0.0189(2) Uani 1 1 d . .
O4 O 0.61149(9) 0.85481(6) 0.00519(8) 0.0133(2) Uani 1 1 d . .
N1 N 0.61339(11) 0.82699(7) 0.26961(9) 0.0136(3) Uani 1 1 d . .
N2 N 0.67147(11) 0.73588(7) 0.20859(9) 0.0138(3) Uani 1 1 d . .
N3 N 0.56309(12) 0.57007(7) -0.24423(10) 0.0187(3) Uani 1 1 d . .
C1 C 0.59556(13) 0.78743(8) 0.18954(11) 0.0118(3) Uani 1 1 d . .
C2 C 0.71539(14) 0.80671(9) 0.34515(12) 0.0179(3) Uani 1 1 d . .
H2A H 0.7016 0.8048 0.4098 0.022 Uiso 1 1 calc R U
H2B H 0.7782 0.8389 0.3474 0.022 Uiso 1 1 calc R U
C3 C 0.73868(15) 0.73523(9) 0.31126(12) 0.0201(4) Uani 1 1 d . .
H3A H 0.8196 0.7288 0.3171 0.024 Uiso 1 1 calc R U
H3B H 0.7131 0.6984 0.3482 0.024 Uiso 1 1 calc R U
C4 C 0.55809(13) 0.89067(8) 0.27990(11) 0.0135(3) Uani 1 1 d . .
C5 C 0.58926(14) 0.95247(9) 0.24405(11) 0.0155(3) Uani 1 1 d . .
C6 C 0.53604(15) 1.01341(9) 0.26036(12) 0.0189(3) Uani 1 1 d . .
H6 H 0.5544 1.0558 0.2348 0.023 Uiso 1 1 calc R U
C7 C 0.45716(15) 1.01374(9) 0.31281(12) 0.0202(3) Uani 1 1 d . .
C8 C 0.43093(15) 0.95102(9) 0.34988(13) 0.0202(3) Uani 1 1 d . .
H8 H 0.3775 0.9508 0.3864 0.024 Uiso 1 1 calc R U
C9 C 0.48049(14) 0.88911(9) 0.33501(12) 0.0158(3) Uani 1 1 d . .
C10 C 0.67987(15) 0.95572(9) 0.19258(13) 0.0202(3) Uani 1 1 d . .
H10A H 0.6461 0.9658 0.1238 0.030 Uiso 1 1 calc R U
H10B H 0.7190 0.9111 0.1990 0.030 Uiso 1 1 calc R U
H10C H 0.7335 0.9923 0.2214 0.030 Uiso 1 1 calc R U
C11 C 0.40239(18) 1.08018(10) 0.33239(15) 0.0296(4) Uani 1 1 d . .
H11A H 0.4313 1.1191 0.3027 0.044 Uiso 1 1 calc R U
H11B H 0.4195 1.0876 0.4025 0.044 Uiso 1 1 calc R U
H11C H 0.3209 1.0768 0.3047 0.044 Uiso 1 1 calc R U
C12 C 0.45516(15) 0.82253(9) 0.37833(13) 0.0212(4) Uani 1 1 d . .
H12A H 0.5225 0.8065 0.4272 0.032 Uiso 1 1 calc R U
H12B H 0.4320 0.7875 0.3273 0.032 Uiso 1 1 calc R U
H12C H 0.3944 0.8300 0.4089 0.032 Uiso 1 1 calc R U
C13 C 0.67590(13) 0.67542(8) 0.15188(11) 0.0132(3) Uani 1 1 d . .
C14 C 0.59906(13) 0.62172(9) 0.14718(11) 0.0146(3) Uani 1 1 d . .
C15 C 0.61331(14) 0.56138(9) 0.09808(12) 0.0160(3) Uani 1 1 d . .
H15 H 0.5609 0.5247 0.0929 0.019 Uiso 1 1 calc R U
C16 C 0.70144(14) 0.55327(9) 0.05654(12) 0.0167(3) Uani 1 1 d . .
C17 C 0.77640(14) 0.60810(9) 0.06294(12) 0.0163(3) Uani 1 1 d . .
H17 H 0.8365 0.6034 0.0341 0.020 Uiso 1 1 calc R U
C18 C 0.76560(13) 0.66950(9) 0.11045(12) 0.0159(3) Uani 1 1 d . .
C19 C 0.50340(14) 0.62741(9) 0.19278(12) 0.0180(3) Uani 1 1 d . .
H19A H 0.4390 0.6494 0.1470 0.027 Uiso 1 1 calc R U
H19B H 0.5269 0.6555 0.2518 0.027 Uiso 1 1 calc R U
H19C H 0.4821 0.5811 0.2091 0.027 Uiso 1 1 calc R U
C20 C 0.71754(16) 0.48642(9) 0.00724(13) 0.0223(4) Uani 1 1 d . .
H20A H 0.7058 0.4948 -0.0622 0.033 Uiso 1 1 calc R U
H20B H 0.6633 0.4520 0.0164 0.033 Uiso 1 1 calc R U
H20C H 0.7940 0.4692 0.0356 0.033 Uiso 1 1 calc R U
C21 C 0.84952(14) 0.72723(9) 0.11836(13) 0.0208(4) Uani 1 1 d . .
H21A H 0.9047 0.7254 0.1821 0.031 Uiso 1 1 calc R U
H21B H 0.8104 0.7719 0.1106 0.031 Uiso 1 1 calc R U
H21C H 0.8880 0.7219 0.0676 0.031 Uiso 1 1 calc R U
C22 C 0.48202(13) 0.73447(8) -0.01221(11) 0.0116(3) Uani 1 1 d D .
H22 H 0.4300(14) 0.6986(8) -0.0100(14) 0.014 Uiso 1 1 d D U
C23 C 0.54555(13) 0.71980(8) -0.08222(11) 0.0122(3) Uani 1 1 d . .
C24 C 0.52669(13) 0.65555(8) -0.13028(11) 0.0134(3) Uani 1 1 d . .
H24 H 0.4717 0.6248 -0.1191 0.016 Uiso 1 1 calc R U
C25 C 0.58778(14) 0.63705(8) -0.19371(11) 0.0148(3) Uani 1 1 d . .
C26 C 0.66956(14) 0.67862(9) -0.21320(12) 0.0171(3) Uani 1 1 d . .
H26 H 0.7134 0.6633 -0.2541 0.021 Uiso 1 1 calc R U
C27 C 0.68516(14) 0.74352(9) -0.17078(12) 0.0166(3) Uani 1 1 d . .
H27 H 0.7378 0.7744 -0.1856 0.020 Uiso 1 1 calc R U
C28 C 0.62448(13) 0.76445(8) -0.10627(11) 0.0134(3) Uani 1 1 d . .
C29 C 0.64683(13) 0.83375(8) -0.06159(11) 0.0132(3) Uani 1 1 d . .
C30 C 0.73400(16) 0.94235(9) -0.06129(14) 0.0237(4) Uani 1 1 d . .
H30A H 0.6628 0.9662 -0.0666 0.036 Uiso 1 1 calc R U
H30B H 0.7769 0.9678 -0.0983 0.036 Uiso 1 1 calc R U
H30C H 0.7775 0.9401 0.0070 0.036 Uiso 1 1 calc R U
C31 C 0.23500(13) 0.88222(8) -0.00971(11) 0.0132(3) Uani 1 1 d . .
C32 C 0.14399(14) 0.92224(9) -0.06090(12) 0.0167(3) Uani 1 1 d . .
H32 H 0.1559 0.9591 -0.1008 0.020 Uiso 1 1 calc R U
C33 C 0.03656(14) 0.90885(10) -0.05420(13) 0.0204(4) Uani 1 1 d . .
H33 H -0.0245 0.9371 -0.0880 0.024 Uiso 1 1 calc R U
C34 C 0.01855(14) 0.85379(10) 0.00229(13) 0.0203(3) Uani 1 1 d . .
H34 H -0.0550 0.8443 0.0069 0.024 Uiso 1 1 calc R U
C35 C 0.10772(14) 0.81277(9) 0.05180(12) 0.0172(3) Uani 1 1 d . .
H35 H 0.0945 0.7747 0.0891 0.021 Uiso 1 1 calc R U
C36 C 0.21758(13) 0.82685(8) 0.04753(11) 0.0133(3) Uani 1 1 d . .

loop_
_atom_site_aniso_label
_atom_site_aniso_U_11
_atom_site_aniso_U_22
_atom_site_aniso_U_33
_atom_site_aniso_U_23
_atom_site_aniso_U_13
_atom_site_aniso_U_12
Ru1 0.01020(6) 0.01015(7) 0.00766(6) -0.00016(4) 0.00106(4) 0.00064(4)
S1 0.01286(18) 0.01142(18) 0.01418(18) 0.00180(14) 0.00215(14) 0.00081(14)
S2 0.01284(17) 0.01441(19) 0.01238(18) 0.00223(14) 0.00371(14) 0.00129(14)
O1 0.0291(7) 0.0227(7) 0.0350(8) -0.0118(6) 0.0126(6) -0.0091(6)
O2 0.0328(7) 0.0228(7) 0.0356(8) -0.0119(6) 0.0159(6) 0.0022(6)
O3 0.0228(6) 0.0133(6) 0.0246(6) -0.0040(5) 0.0134(5) -0.0055(5)
O4 0.0127(5) 0.0142(6) 0.0127(5) -0.0007(4) 0.0027(4) 0.0003(4)
N1 0.0158(6) 0.0137(7) 0.0093(6) -0.0002(5) -0.0002(5) 0.0013(5)
N2 0.0143(6) 0.0137(7) 0.0107(6) 0.0006(5) -0.0012(5) 0.0015(5)
N3 0.0252(8) 0.0149(7) 0.0166(7) -0.0021(5) 0.0066(6) 0.0008(6)
C1 0.0120(7) 0.0120(7) 0.0115(7) 0.0015(6) 0.0035(6) -0.0028(6)
C2 0.0186(8) 0.0199(9) 0.0112(7) -0.0005(6) -0.0029(6) 0.0017(6)
C3 0.0246(9) 0.0187(9) 0.0121(8) 0.0007(6) -0.0031(7) 0.0036(7)
C4 0.0154(7) 0.0126(8) 0.0099(7) -0.0012(6) -0.0007(6) 0.0000(6)
C5 0.0174(8) 0.0157(8) 0.0110(7) -0.0006(6) 0.0001(6) -0.0024(6)
C6 0.0245(9) 0.0142(8) 0.0155(8) 0.0018(6) 0.0011(7) -0.0010(7)
C7 0.0239(9) 0.0167(9) 0.0170(8) -0.0017(6) 0.0008(7) 0.0036(7)
C8 0.0203(8) 0.0225(9) 0.0187(8) -0.0009(7) 0.0069(7) 0.0014(7)
C9 0.0169(8) 0.0163(8) 0.0130(7) -0.0001(6) 0.0022(6) -0.0023(6)
C10 0.0240(9) 0.0174(9) 0.0203(8) 0.0014(7) 0.0079(7) -0.0037(7)
C11 0.0383(11) 0.0204(10) 0.0309(10) 0.0002(8) 0.0107(9) 0.0074(8)
C12 0.0249(9) 0.0204(9) 0.0208(9) 0.0025(7) 0.0102(7) -0.0002(7)
C13 0.0147(7) 0.0116(7) 0.0109(7) 0.0017(6) -0.0006(6) 0.0032(6)
C14 0.0164(7) 0.0147(8) 0.0113(7) 0.0026(6) 0.0012(6) 0.0026(6)
C15 0.0182(8) 0.0127(8) 0.0152(8) 0.0020(6) 0.0012(6) -0.0010(6)
C16 0.0205(8) 0.0146(8) 0.0127(7) 0.0016(6) 0.0010(6) 0.0040(6)
C17 0.0155(8) 0.0185(8) 0.0146(8) 0.0022(6) 0.0038(6) 0.0037(6)
C18 0.0150(7) 0.0158(8) 0.0144(8) 0.0034(6) 0.0000(6) 0.0015(6)
C19 0.0198(8) 0.0162(8) 0.0190(8) 0.0015(6) 0.0071(7) -0.0006(6)
C20 0.0271(9) 0.0186(9) 0.0213(9) -0.0020(7) 0.0067(7) 0.0031(7)
C21 0.0183(8) 0.0190(9) 0.0256(9) -0.0011(7) 0.0070(7) -0.0022(7)
C22 0.0109(7) 0.0126(7) 0.0100(7) 0.0004(6) 0.0004(6) -0.0001(6)
C23 0.0115(7) 0.0134(8) 0.0100(7) 0.0006(6) 0.0002(6) 0.0015(6)
C24 0.0135(7) 0.0132(8) 0.0122(7) 0.0002(6) 0.0016(6) 0.0001(6)
C25 0.0183(8) 0.0120(8) 0.0126(7) -0.0017(6) 0.0016(6) 0.0014(6)
C26 0.0194(8) 0.0191(9) 0.0142(8) -0.0011(6) 0.0070(6) 0.0017(6)
C27 0.0172(8) 0.0173(8) 0.0168(8) 0.0003(6) 0.0070(6) -0.0006(6)
C28 0.0146(7) 0.0141(8) 0.0106(7) -0.0005(6) 0.0018(6) 0.0004(6)
C29 0.0110(7) 0.0135(8) 0.0135(7) 0.0009(6) 0.0005(6) 0.0013(6)
C30 0.0287(9) 0.0143(9) 0.0329(10) -0.0054(7) 0.0165(8) -0.0073(7)
C31 0.0126(7) 0.0138(8) 0.0122(7) -0.0033(6) 0.0014(6) -0.0006(6)
C32 0.0178(8) 0.0139(8) 0.0166(8) -0.0006(6) 0.0019(6) 0.0020(6)
C33 0.0155(8) 0.0211(9) 0.0217(9) -0.0013(7) 0.0005(7) 0.0052(7)
C34 0.0127(7) 0.0235(9) 0.0240(9) -0.0032(7) 0.0037(7) 0.0006(7)
C35 0.0174(8) 0.0175(8) 0.0170(8) -0.0013(6) 0.0055(6) -0.0017(6)
C36 0.0129(7) 0.0146(8) 0.0114(7) -0.0032(6) 0.0018(6) 0.0009(6)

loop_
_atom_type_symbol
_atom_type_description
_atom_type_scat_dispersion_real
_atom_type_scat_dispersion_imag
_atom_type_scat_source
C C 0.0033 0.0016 'International Tables Vol C Tables 4.2.6.8 and 6.1.1.4'
H H 0.0000 0.0000 'International Tables Vol C Tables 4.2.6.8 and 6.1.1.4'
N N 0.0061 0.0033 'International Tables Vol C Tables 4.2.6.8 and 6.1.1.4'
O O 0.0106 0.0060 'International Tables Vol C Tables 4.2.6.8 and 6.1.1.4'
S S 0.1246 0.1234 'International Tables Vol C Tables 4.2.6.8 and 6.1.1.4'
Ru Ru -1.2594 0.8363 'International Tables Vol C Tables 4.2.6.8 and 6.1.1.4'

loop_
_geom_angle_atom_site_label_1
_geom_angle_atom_site_label_2
_geom_angle_atom_site_label_3
_geom_angle
C22 Ru1 C1 102.03(6)
C22 Ru1 O4 88.69(6)
C1 Ru1 O4 91.41(5)
C22 Ru1 S1 114.13(5)
C1 Ru1 S1 143.70(5)
O4 Ru1 S1 86.43(3)
C22 Ru1 S2 93.32(5)
C1 Ru1 S2 93.22(4)
O4 Ru1 S2 174.46(3)
S1 Ru1 S2 88.037(15)
C31 S1 Ru1 105.95(6)
C36 S2 Ru1 104.79(6)
C29 O3 C30 116.28(13)
C29 O4 Ru1 129.18(11)
C1 N1 C4 127.11(13)
C1 N1 C2 112.52(13)
C4 N1 C2 119.28(13)
C1 N2 C13 128.45(13)
C1 N2 C3 112.26(13)
C13 N2 C3 117.36(13)
O1 N3 O2 124.50(15)
O1 N3 C25 117.57(14)
O2 N3 C25 117.94(14)
N2 C1 N1 107.79(13)
N2 C1 Ru1 128.99(11)
N1 C1 Ru1 122.90(11)
N1 C2 C3 101.90(13)
N1 C2 H2A 111.4
C3 C2 H2A 111.4
N1 C2 H2B 111.4
C3 C2 H2B 111.4
H2A C2 H2B 109.3
N2 C3 C2 101.95(13)
N2 C3 H3A 111.4
C2 C3 H3A 111.4
N2 C3 H3B 111.4
C2 C3 H3B 111.4
H3A C3 H3B 109.2
C5 C4 C9 121.89(15)
C5 C4 N1 120.43(14)
C9 C4 N1 117.40(14)
C4 C5 C6 117.80(15)
C4 C5 C10 122.41(15)
C6 C5 C10 119.75(15)
C7 C6 C5 121.93(16)
C7 C6 H6 119.0
C5 C6 H6 119.0
C6 C7 C8 118.37(16)
C6 C7 C11 121.54(17)
C8 C7 C11 120.08(16)
C9 C8 C7 121.97(16)
C9 C8 H8 119.0
C7 C8 H8 119.0
C8 C9 C4 117.98(15)
C8 C9 C12 121.58(15)
C4 C9 C12 120.43(15)
C5 C10 H10A 109.5
C5 C10 H10B 109.5
H10A C10 H10B 109.5
C5 C10 H10C 109.5
H10A C10 H10C 109.5
H10B C10 H10C 109.5
C7 C11 H11A 109.5
C7 C11 H11B 109.5
H11A C11 H11B 109.5
C7 C11 H11C 109.5
H11A C11 H11C 109.5
H11B C11 H11C 109.5
C9 C12 H12A 109.5
C9 C12 H12B 109.5
H12A C12 H12B 109.5
C9 C12 H12C 109.5
H12A C12 H12C 109.5
H12B C12 H12C 109.5
C14 C13 C18 121.88(15)
C14 C13 N2 120.02(14)
C18 C13 N2 117.79(14)
C13 C14 C15 117.67(15)
C13 C14 C19 122.12(15)
C15 C14 C19 120.21(15)
C16 C15 C14 122.24(15)
C16 C15 H15 118.9
C14 C15 H15 118.9
C15 C16 C17 118.29(15)
C15 C16 C20 121.18(16)
C17 C16 C20 120.53(15)
C18 C17 C16 121.78(15)
C18 C17 H17 119.1
C16 C17 H17 119.1
C17 C18 C13 118.13(15)
C17 C18 C21 120.63(15)
C13 C18 C21 121.23(15)
C14 C19 H19A 109.5
C14 C19 H19B 109.5
H19A C19 H19B 109.5
C14 C19 H19C 109.5
H19A C19 H19C 109.5
H19B C19 H19C 109.5
C16 C20 H20A 109.5
C16 C20 H20B 109.5
H20A C20 H20B 109.5
C16 C20 H20C 109.5
H20A C20 H20C 109.5
H20B C20 H20C 109.5
C18 C21 H21A 109.5
C18 C21 H21B 109.5
H21A C21 H21B 109.5
C18 C21 H21C 109.5
H21A C21 H21C 109.5
H21B C21 H21C 109.5
C23 C22 Ru1 129.56(12)
C23 C22 H22 112.3(11)
Ru1 C22 H22 117.9(11)
C24 C23 C28 116.74(14)
C24 C23 C22 117.30(14)
C28 C23 C22 125.96(14)
C25 C24 C23 120.25(15)
C25 C24 H24 119.9
C23 C24 H24 119.9
C26 C25 C24 123.30(15)
C26 C25 N3 118.38(14)
C24 C25 N3 118.31(14)
C25 C26 C27 117.33(15)
C25 C26 H26 121.3
C27 C26 H26 121.3
C26 C27 C28 121.07(15)
C26 C27 H27 119.5
C28 C27 H27 119.5
C27 C28 C23 121.12(15)
C27 C28 C29 118.49(14)
C23 C28 C29 120.37(14)
O4 C29 O3 121.50(15)
O4 C29 C28 125.07(14)
O3 C29 C28 113.42(13)
O3 C30 H30A 109.5
O3 C30 H30B 109.5
H30A C30 H30B 109.5
O3 C30 H30C 109.5
H30A C30 H30C 109.5
H30B C30 H30C 109.5
C32 C31 C36 119.88(15)
C32 C31 S1 120.29(13)
C36 C31 S1 119.79(12)
C33 C32 C31 120.79(16)
C33 C32 H32 119.6
C31 C32 H32 119.6
C32 C33 C34 119.63(16)
C32 C33 H33 120.2
C34 C33 H33 120.2
C35 C34 C33 120.15(16)
C35 C34 H34 119.9
C33 C34 H34 119.9
C34 C35 C36 120.77(16)
C34 C35 H35 119.6
C36 C35 H35 119.6
C31 C36 C35 118.73(15)
C31 C36 S2 120.64(12)
C35 C36 S2 120.62(13)

loop_
_geom_bond_atom_site_label_1
_geom_bond_atom_site_label_2
_geom_bond_distance
Ru1 C22 1.8416(16)
Ru1 C1 2.0492(15)
Ru1 O4 2.1456(11)
Ru1 S1 2.2670(4)
Ru1 S2 2.3016(4)
S1 C31 1.7649(16)
S2 C36 1.7589(16)
O1 N3 1.2224(19)
O2 N3 1.2237(19)
O3 C29 1.3239(19)
O3 C30 1.452(2)
O4 C29 1.2275(19)
N1 C1 1.346(2)
N1 C4 1.435(2)
N1 C2 1.473(2)
N2 C1 1.345(2)
N2 C13 1.433(2)
N2 C3 1.479(2)
N3 C25 1.473(2)
C2 C3 1.518(2)
C2 H2A 0.9900
C2 H2B 0.9900
C3 H3A 0.9900
C3 H3B 0.9900
C4 C5 1.396(2)
C4 C9 1.404(2)
C5 C6 1.400(2)
C5 C10 1.505(2)
C6 C7 1.388(2)
C6 H6 0.9500
C7 C8 1.397(3)
C7 C11 1.513(2)
C8 C9 1.387(2)
C8 H8 0.9500
C9 C12 1.499(2)
C10 H10A 0.9800
C10 H10B 0.9800
C10 H10C 0.9800
C11 H11A 0.9800
C11 H11B 0.9800
C11 H11C 0.9800
C12 H12A 0.9800
C12 H12B 0.9800
C12 H12C 0.9800
C13 C14 1.397(2)
C13 C18 1.402(2)
C14 C15 1.398(2)
C14 C19 1.507(2)
C15 C16 1.389(2)
C15 H15 0.9500
C16 C17 1.395(2)
C16 C20 1.512(2)
C17 C18 1.392(2)
C17 H17 0.9500
C18 C21 1.507(2)
C19 H19A 0.9800
C19 H19B 0.9800
C19 H19C 0.9800
C20 H20A 0.9800
C20 H20B 0.9800
C20 H20C 0.9800
C21 H21A 0.9800
C21 H21B 0.9800
C21 H21C 0.9800
C22 C23 1.465(2)
C22 H22 0.952(14)
C23 C24 1.407(2)
C23 C28 1.416(2)
C24 C25 1.382(2)
C24 H24 0.9500
C25 C26 1.380(2)
C26 C27 1.383(2)
C26 H26 0.9500
C27 C28 1.403(2)
C27 H27 0.9500
C28 C29 1.477(2)
C30 H30A 0.9800
C30 H30B 0.9800
C30 H30C 0.9800
C31 C32 1.397(2)
C31 C36 1.401(2)
C32 C33 1.385(2)
C32 H32 0.9500
C33 C34 1.392(3)
C33 H33 0.9500
C34 C35 1.386(2)
C34 H34 0.9500
C35 C36 1.406(2)
C35 H35 0.9500

loop_
_geom_torsion_atom_site_label_1
_geom_torsion_atom_site_label_2
_geom_torsion_atom_site_label_3
_geom_torsion_atom_site_label_4
_geom_torsion
C13 N2 C1 N1 169.88(15)
C3 N2 C1 N1 6.29(18)
C13 N2 C1 Ru1 -16.5(2)
C3 N2 C1 Ru1 179.89(11)
C4 N1 C1 N2 174.70(14)
C2 N1 C1 N2 6.88(18)
C4 N1 C1 Ru1 0.6(2)
C2 N1 C1 Ru1 -167.19(11)
C1 N1 C2 C3 -16.28(18)
C4 N1 C2 C3 174.84(14)
C1 N2 C3 C2 -15.90(18)
C13 N2 C3 C2 178.52(14)
N1 C2 C3 N2 17.87(16)
C1 N1 C4 C5 -78.4(2)
C2 N1 C4 C5 88.67(19)
C1 N1 C4 C9 107.63(18)
C2 N1 C4 C9 -85.28(18)
C9 C4 C5 C6 -3.3(2)
N1 C4 C5 C6 -176.99(14)
C9 C4 C5 C10 174.38(15)
N1 C4 C5 C10 0.7(2)
C4 C5 C6 C7 1.9(2)
C10 C5 C6 C7 -175.82(16)
C5 C6 C7 C8 -0.1(3)
C5 C6 C7 C11 178.31(17)
C6 C7 C8 C9 -0.6(3)
C11 C7 C8 C9 -178.95(17)
C7 C8 C9 C4 -0.8(3)
C7 C8 C9 C12 177.58(16)
C5 C4 C9 C8 2.7(2)
N1 C4 C9 C8 176.61(14)
C5 C4 C9 C12 -175.60(15)
N1 C4 C9 C12 -1.7(2)
C1 N2 C13 C14 -72.8(2)
C3 N2 C13 C14 90.06(18)
C1 N2 C13 C18 113.46(18)
C3 N2 C13 C18 -83.66(18)
C18 C13 C14 C15 -0.9(2)
N2 C13 C14 C15 -174.38(14)
C18 C13 C14 C19 179.14(15)
N2 C13 C14 C19 5.7(2)
C13 C14 C15 C16 1.3(2)
C19 C14 C15 C16 -178.75(15)
C14 C15 C16 C17 -1.3(2)
C14 C15 C16 C20 177.57(15)
C15 C16 C17 C18 0.8(2)
C20 C16 C17 C18 -178.04(15)
C16 C17 C18 C13 -0.4(2)
C16 C17 C18 C21 178.49(15)
C14 C13 C18 C17 0.5(2)
N2 C13 C18 C17 174.09(14)
C14 C13 C18 C21 -178.41(15)
N2 C13 C18 C21 -4.8(2)
C1 Ru1 C22 C23 -95.43(14)
O4 Ru1 C22 C23 -4.27(14)
S1 Ru1 C22 C23 81.23(14)
S2 Ru1 C22 C23 170.56(14)
Ru1 C22 C23 C24 -178.20(12)
Ru1 C22 C23 C28 1.7(2)
C28 C23 C24 C25 3.2(2)
C22 C23 C24 C25 -176.87(14)
C23 C24 C25 C26 0.5(2)
C23 C24 C25 N3 -178.46(14)
O1 N3 C25 C26 -153.16(16)
O2 N3 C25 C26 26.9(2)
O1 N3 C25 C24 25.9(2)
O2 N3 C25 C24 -154.06(16)
C24 C25 C26 C27 -3.9(3)
N3 C25 C26 C27 175.06(15)
C25 C26 C27 C28 3.5(2)
C26 C27 C28 C23 0.2(2)
C26 C27 C28 C29 178.59(15)
C24 C23 C28 C27 -3.5(2)
C22 C23 C28 C27 176.52(15)
C24 C23 C28 C29 178.09(14)
C22 C23 C28 C29 -1.8(2)
Ru1 O4 C29 O3 166.41(11)
Ru1 O4 C29 C28 -14.5(2)
C30 O3 C29 O4 -2.7(2)
C30 O3 C29 C28 178.09(14)
C27 C28 C29 O4 -169.64(15)
C23 C28 C29 O4 8.8(2)
C27 C28 C29 O3 9.6(2)
C23 C28 C29 O3 -172.05(14)
Ru1 S1 C31 C32 -173.13(12)
Ru1 S1 C31 C36 4.76(14)
C36 C31 C32 C33 1.4(2)
S1 C31 C32 C33 179.31(13)
C31 C32 C33 C34 -1.6(3)
C32 C33 C34 C35 0.2(3)
C33 C34 C35 C36 1.4(3)
C32 C31 C36 C35 0.2(2)
S1 C31 C36 C35 -177.74(12)
C32 C31 C36 S2 179.86(12)
S1 C31 C36 S2 1.96(19)
C34 C35 C36 C31 -1.5(2)
C34 C35 C36 S2 178.76(13)
Ru1 S2 C36 C31 -7.45(14)
Ru1 S2 C36 C35 172.25(12)
